data_9017196
loop_
_publ_author_name
'Pekov, I. V.'
'Zubkova, N. V.'
'Yapaskurt, V. O.'
'Belakovskiy, D. I.'
'Chukanov, N. V.'
'Lykova, I. S.'
'Savelyev, D. P.'
'Sidorov, E. G.'
'Pushcharovsky, D. Y.'

_publ_section_title
;
 Wulffite, K3NaCu4O2(SO4)4, and parawulffite, K5Na3Cu8O4(SO4)8, two new minerals
 from fumarole sublimates of the Tolbachik volcano, Kamchatka, Russia
;
_journal_name_full 'The Canadian Mineralogist'
_journal_page_first 699
_journal_page_last 716
_journal_volume 52
_journal_year 2014
_chemical_compound_source 'Tolbachik volcano, Kamchatka, Russia'
_chemical_formula_sum 'Cs0.04 Cu3.99 K2.85 Na O18 Rb0.08 S4 Zn0.02'
_chemical_name_mineral Wulffite
_space_group_IT_number 33
_space_group_name_Hall 'P -2ac -2n'
_space_group_name_H-M_alt 'P n 21 a'
_symmetry_space_group_name_H-M 'P n 21 a'
_cell_angle_alpha 90
_cell_angle_beta 90
_cell_angle_gamma 90
_cell_length_a 14.2810
_cell_length_b 4.9478
_cell_length_c 24.1127
_cell_formula_units_Z 4
_cell_volume 1703.792
_database_code_amcsd 0020467
_exptl_crystal_density_diffrn 3.188
_cod_data_source_file inputs/fixed/downloads/07/07408.cif
_cod_data_source_block 07408
_cod_original_formula_sum 'Na K2.85 Rb.08 Cs.04 Cu3.99 Zn.02 S4 O18'
_cod_database_code 9017196

loop_
_space_group_symop_operation_xyz
x,y,z
1/2+x,y,1/2-z
1/2-x,1/2+y,1/2+z
-x,1/2+y,-z

loop_
_atom_site_label
_atom_site_fract_x
_atom_site_fract_y
_atom_site_fract_z
_atom_site_occupancy
_atom_site_U_iso_or_equiv
Na1 0.74030 0.06950 0.34950 1.00000 0.01900
K1 0.96440 0.01110 0.76325 0.95000 0.02830
Rb1 0.96440 0.01110 0.76325 0.02670 0.02830
Cs1 0.96440 0.01110 0.76325 0.01330 0.02830
K2 0.07050 0.57840 0.04241 0.95000 0.03090
Rb2 0.07050 0.57840 0.04241 0.02670 0.03090
Cs2 0.07050 0.57840 0.04241 0.01330 0.03090
K3 0.12100 0.09500 0.57395 0.95000 0.03310
Rb3 0.12100 0.09500 0.57395 0.02670 0.03310
Cs3 0.12100 0.09500 0.57395 0.01330 0.03310
Cu1 0.65321 0.05310 0.64271 0.99750 0.01430
Zn1 0.65321 0.05310 0.64271 0.00500 0.01430
Cu2 0.76460 0.55670 0.69678 0.99750 0.01350
Zn2 0.76460 0.55670 0.69678 0.00500 0.01350
Cu3 0.76073 0.61300 0.57822 0.99750 0.01350
Zn3 0.76073 0.61300 0.57822 0.00500 0.01350
Cu4 0.85352 0.11550 0.62676 0.99750 0.01110
Zn4 0.85352 0.11550 0.62676 0.00500 0.01110
S1 0.73010 0.06320 0.77288 1.00000 0.01570
S2 0.73340 0.09980 0.50151 1.00000 0.01410
S3 0.51700 0.55210 0.62741 1.00000 0.01450
S4 0.98450 0.60590 0.64249 1.00000 0.01500
O1 0.76690 0.84000 0.64340 1.00000 0.01300
O2 0.74440 0.33700 0.63200 1.00000 0.00700
O3 0.73000 0.10300 0.83280 1.00000 0.01900
O4 0.75760 0.39500 0.50980 1.00000 0.01900
O5 0.08500 0.56200 0.63460 1.00000 0.02500
O6 0.53500 0.26000 0.64030 1.00000 0.02100
O7 0.42170 0.61500 0.64470 1.00000 0.03500
O8 0.96610 0.90100 0.62940 1.00000 0.02600
O9 0.92960 0.43900 0.60270 1.00000 0.02000
O10 0.63990 0.09900 0.74660 1.00000 0.02700
O11 0.76410 0.78200 0.76320 1.00000 0.01900
O12 0.79760 0.25400 0.74740 1.00000 0.02200
O13 0.58130 0.71700 0.66140 1.00000 0.02300
O14 0.64090 0.04500 0.52330 1.00000 0.05100
O15 0.95260 0.55200 0.69820 1.00000 0.03900
O16 0.74170 0.04300 0.44370 1.00000 0.03500
O17 0.80250 0.93800 0.53310 1.00000 0.02600
O18 0.53270 0.59600 0.56880 1.00000 0.05100

loop_
_cod_related_entry_id
_cod_related_entry_database
_cod_related_entry_code
1 AMCSD 0020467
